data_2232603
loop_
_publ_author_name
'Chang, Jian-Guo'

_publ_section_title
;
 Bis{\m-4-chloro-<i>N</i>'-[(<i>E</i>)-1-(5-chloro-2-oxidophenyl)ethylidene]benzohydrazidato}bis[pyridinecopper(II)]
;
_journal_coeditor_code BT5720
_journal_issue 12
_journal_name_full 'Acta Crystallographica Section E'
_journal_page_first m1886
_journal_paper_doi 10.1107/S1600536811050720
_journal_volume 67
_journal_year 2011
_chemical_formula_iupac '[Cu2 (C15 H10 Cl2 N2 O2)2 (C5 H5 N)2]'
_chemical_formula_moiety 'C40 H30 Cl4 Cu2 N6 O4'
_chemical_formula_sum 'C40 H30 Cl4 Cu2 N6 O4'
_chemical_formula_weight 927.58
_chemical_name_systematic
;
Bis{\m-4-chloro-<i>N</i>'-[(<i>E</i>)-1-(5-chloro-2-
oxidophenyl)ethylidene]benzohydrazidato}bis[pyridinecopper(II)]
;
_space_group_IT_number 14
_symmetry_cell_setting monoclinic
_symmetry_space_group_name_Hall '-P 2ybc'
_symmetry_space_group_name_H-M 'P 1 21/c 1'
_atom_sites_solution_hydrogens geom
_atom_sites_solution_primary direct
_atom_sites_solution_secondary difmap
_cell_angle_alpha 90.00
_cell_angle_beta 95.66(3)
_cell_angle_gamma 90.00
_cell_formula_units_Z 2
_cell_length_a 11.913(2)
_cell_length_b 8.0783(16)
_cell_length_c 19.997(4)
_cell_measurement_reflns_used 4831
_cell_measurement_temperature 298(2)
_cell_measurement_theta_max 27.92
_cell_measurement_theta_min 2.54
_cell_volume 1915.1(6)
_computing_cell_refinement 'SAINT (Bruker, 2005)'
_computing_data_collection 'APEX2 (Bruker, 2005)'
_computing_data_reduction 'SAINT (Bruker, 2005)'
_computing_molecular_graphics 'SHELXTL (Sheldrick, 2008)'
_computing_publication_material 'SHELXTL (Sheldrick, 2008)'
_computing_structure_refinement 'SHELXL97 (Sheldrick, 2008)'
_computing_structure_solution 'SHELXS97 (Sheldrick, 2008)'
_diffrn_ambient_temperature 298(2)
_diffrn_measured_fraction_theta_full 0.999
_diffrn_measured_fraction_theta_max 0.999
_diffrn_measurement_device_type 'Bruker APEXII CCD area-detector'
_diffrn_measurement_method '\f and \w scans'
_diffrn_radiation_monochromator graphite
_diffrn_radiation_source 'fine-focus sealed tube'
_diffrn_radiation_type MoK\a
_diffrn_radiation_wavelength 0.71073
_diffrn_reflns_av_R_equivalents 0.0226
_diffrn_reflns_av_sigmaI/netI 0.0240
_diffrn_reflns_limit_h_max 14
_diffrn_reflns_limit_h_min -13
_diffrn_reflns_limit_k_max 9
_diffrn_reflns_limit_k_min -9
_diffrn_reflns_limit_l_max 23
_diffrn_reflns_limit_l_min -22
_diffrn_reflns_number 9685
_diffrn_reflns_theta_full 25.09
_diffrn_reflns_theta_max 25.09
_diffrn_reflns_theta_min 2.05
_diffrn_standards_number 0
_exptl_absorpt_coefficient_mu 1.441
_exptl_absorpt_correction_T_max 0.7815
_exptl_absorpt_correction_T_min 0.6884
_exptl_absorpt_correction_type multi-scan
_exptl_absorpt_process_details '(SADABS; Sheldrick, 2003)'
_exptl_crystal_colour blue
_exptl_crystal_density_diffrn 1.609
_exptl_crystal_density_method 'not measured'
_exptl_crystal_description block
_exptl_crystal_F_000 940
_exptl_crystal_size_max 0.28
_exptl_crystal_size_mid 0.25
_exptl_crystal_size_min 0.18
_refine_diff_density_max 0.221
_refine_diff_density_min -0.228
_refine_ls_extinction_coef 0.0011(3)
_refine_ls_extinction_expression Fc^*^=kFc[1+0.001xFc^2^\l^3^/sin(2\q)]^-1/4^
_refine_ls_extinction_method 'SHELXL97 (Sheldrick, 2008)'
_refine_ls_goodness_of_fit_ref 1.015
_refine_ls_hydrogen_treatment constr
_refine_ls_matrix_type full
_refine_ls_number_parameters 255
_refine_ls_number_reflns 3411
_refine_ls_number_restraints 0
_refine_ls_restrained_S_all 1.015
_refine_ls_R_factor_all 0.0314
_refine_ls_R_factor_gt 0.0260
_refine_ls_shift/su_max 0.000
_refine_ls_shift/su_mean 0.000
_refine_ls_structure_factor_coef Fsqd
_refine_ls_weighting_details 'calc w=1/[\s^2^(Fo^2^)+(0.0242P)^2^+1.1862P] where P=(Fo^2^+2Fc^2^)/3'
_refine_ls_weighting_scheme calc
_refine_ls_wR_factor_gt 0.0618
_refine_ls_wR_factor_ref 0.0644
_reflns_number_gt 2976
_reflns_number_total 3411
_reflns_threshold_expression I>2\s(I)
_cod_data_source_file bt5720.cif
_cod_data_source_block I
_cod_original_cell_volume 1915.1(7)
_cod_original_sg_symbol_H-M 'P 21/c'
_cod_database_code 2232603
_cod_database_fobs_code 2232603

loop_
_symmetry_equiv_pos_as_xyz
'x, y, z'
'-x, y+1/2, -z+1/2'
'-x, -y, -z'
'x, -y-1/2, z-1/2'

loop_
_atom_site_type_symbol
_atom_site_label
_atom_site_fract_x
_atom_site_fract_y
_atom_site_fract_z
_atom_site_U_iso_or_equiv
_atom_site_adp_type
_atom_site_calc_flag
_atom_site_refinement_flags
_atom_site_occupancy
_atom_site_symmetry_multiplicity
Cu Cu1 0.09353(2) 0.14880(3) 0.017875(12) 0.03476(10) Uani d . 1 1
Cl Cl1 0.49728(6) 0.08946(11) 0.39268(3) 0.0677(2) Uani d . 1 1
Cl Cl2 0.23787(6) -0.18478(10) -0.29800(3) 0.0638(2) Uani d . 1 1
C C1 0.19626(16) -0.0360(3) -0.10969(10) 0.0334(4) Uani d . 1 1
C C2 0.24154(18) -0.0995(3) -0.16734(10) 0.0389(5) Uani d . 1 1
H H2 0.3158 -0.1368 -0.1638 0.047 Uiso calc R 1 1
C C13 0.43005(18) 0.0975(3) 0.31108(10) 0.0425(5) Uani d . 1 1
C C6 0.08344(17) 0.0220(3) -0.11671(10) 0.0349(5) Uani d . 1 1
C C9 0.26194(17) 0.1119(3) 0.11379(10) 0.0355(5) Uani d . 1 1
C C10 0.32367(17) 0.1101(3) 0.18203(10) 0.0350(5) Uani d . 1 1
C C7 0.26861(16) -0.0379(3) -0.04553(10) 0.0340(4) Uani d . 1 1
C C3 0.17827(19) -0.1071(3) -0.22803(10) 0.0425(5) Uani d . 1 1
C C14 0.47580(18) 0.0123(3) 0.26053(11) 0.0496(6) Uani d . 1 1
H H14 0.5416 -0.0489 0.2696 0.060 Uiso calc R 1 1
C C12 0.33351(19) 0.1898(3) 0.29860(11) 0.0439(5) Uani d . 1 1
H H12 0.3045 0.2480 0.3331 0.053 Uiso calc R 1 1
C C16 -0.04746(19) 0.3803(3) 0.08770(11) 0.0442(5) Uani d . 1 1
H H16 0.0054 0.3580 0.1239 0.053 Uiso calc R 1 1
C C11 0.27997(18) 0.1952(3) 0.23412(11) 0.0410(5) Uani d . 1 1
H H11 0.2140 0.2564 0.2254 0.049 Uiso calc R 1 1
C C15 0.42230(18) 0.0195(3) 0.19631(11) 0.0457(6) Uani d . 1 1
H H15 0.4527 -0.0373 0.1619 0.055 Uiso calc R 1 1
C C5 0.02189(19) 0.0115(3) -0.18052(11) 0.0447(5) Uani d . 1 1
H H5 -0.0523 0.0491 -0.1857 0.054 Uiso calc R 1 1
C C17 -0.1338(2) 0.4880(3) 0.09677(13) 0.0531(6) Uani d . 1 1
H H17 -0.1394 0.5365 0.1385 0.064 Uiso calc R 1 1
C C4 0.0679(2) -0.0524(3) -0.23534(11) 0.0472(6) Uani d . 1 1
H H4 0.0254 -0.0587 -0.2768 0.057 Uiso calc R 1 1
C C8 0.38055(18) -0.1255(3) -0.04096(11) 0.0470(6) Uani d . 1 1
H H8A 0.4069 -0.1434 0.0054 0.071 Uiso calc R 1 1
H H8B 0.4341 -0.0589 -0.0617 0.071 Uiso calc R 1 1
H H8C 0.3720 -0.2301 -0.0637 0.071 Uiso calc R 1 1
C C19 -0.20175(18) 0.4478(3) -0.01709(12) 0.0477(6) Uani d . 1 1
H H19 -0.2536 0.4692 -0.0540 0.057 Uiso calc R 1 1
C C18 -0.21219(19) 0.5235(3) 0.04330(13) 0.0515(6) Uani d . 1 1
H H18 -0.2709 0.5971 0.0481 0.062 Uiso calc R 1 1
C C20 -0.11366(17) 0.3397(3) -0.02264(11) 0.0401(5) Uani d . 1 1
H H20 -0.1077 0.2882 -0.0637 0.048 Uiso calc R 1 1
O O2 0.02859(12) 0.07997(19) -0.06722(7) 0.0410(4) Uani d . 1 1
O O1 0.16834(12) 0.19404(19) 0.10550(7) 0.0408(4) Uani d . 1 1
N N2 0.23464(13) 0.0347(2) 0.00719(8) 0.0347(4) Uani d . 1 1
N N1 0.30604(14) 0.0264(2) 0.06694(8) 0.0389(4) Uani d . 1 1
N N3 -0.03615(14) 0.3059(2) 0.02877(8) 0.0346(4) Uani d . 1 1

loop_
_atom_site_aniso_label
_atom_site_aniso_U_11
_atom_site_aniso_U_22
_atom_site_aniso_U_33
_atom_site_aniso_U_12
_atom_site_aniso_U_13
_atom_site_aniso_U_23
Cu1 0.03293(15) 0.03761(16) 0.03257(15) 0.00326(11) -0.00261(10) -0.00316(11)
Cl1 0.0542(4) 0.1114(6) 0.0349(3) -0.0007(4) -0.0088(3) -0.0007(3)
Cl2 0.0581(4) 0.0963(5) 0.0374(3) -0.0031(4) 0.0078(3) -0.0195(3)
C1 0.0347(11) 0.0345(11) 0.0307(10) -0.0046(9) 0.0023(8) 0.0004(9)
C2 0.0362(11) 0.0438(13) 0.0367(11) -0.0040(9) 0.0041(9) -0.0007(10)
C13 0.0376(12) 0.0582(14) 0.0304(11) -0.0076(10) -0.0039(9) 0.0000(10)
C6 0.0381(11) 0.0345(11) 0.0316(11) -0.0027(9) 0.0009(9) 0.0012(9)
C9 0.0335(11) 0.0367(12) 0.0353(11) -0.0029(9) -0.0015(9) -0.0004(9)
C10 0.0330(10) 0.0374(12) 0.0341(11) -0.0039(9) 0.0007(9) -0.0034(9)
C7 0.0329(10) 0.0356(11) 0.0336(11) -0.0051(9) 0.0030(8) 0.0001(9)
C3 0.0475(13) 0.0507(14) 0.0298(11) -0.0068(10) 0.0068(9) -0.0030(10)
C14 0.0348(12) 0.0676(17) 0.0445(13) 0.0090(11) -0.0053(10) -0.0052(12)
C12 0.0475(13) 0.0497(14) 0.0349(12) 0.0007(11) 0.0062(10) -0.0066(10)
C16 0.0432(12) 0.0481(14) 0.0404(13) 0.0050(10) -0.0004(10) -0.0030(10)
C11 0.0378(12) 0.0446(13) 0.0400(12) 0.0041(10) 0.0008(9) -0.0037(10)
C15 0.0376(12) 0.0615(15) 0.0372(12) 0.0080(11) -0.0004(9) -0.0107(11)
C5 0.0394(12) 0.0570(15) 0.0360(12) 0.0051(11) -0.0046(9) 0.0027(11)
C17 0.0502(14) 0.0567(16) 0.0528(14) 0.0076(12) 0.0071(11) -0.0121(12)
C4 0.0502(14) 0.0619(16) 0.0281(11) -0.0018(11) -0.0039(10) 0.0026(11)
C8 0.0367(12) 0.0669(16) 0.0366(12) 0.0067(11) -0.0011(9) -0.0077(11)
C19 0.0350(12) 0.0509(14) 0.0557(15) 0.0033(10) -0.0034(10) 0.0052(12)
C18 0.0365(12) 0.0491(14) 0.0697(17) 0.0082(11) 0.0092(11) -0.0007(13)
C20 0.0369(11) 0.0402(12) 0.0424(12) -0.0003(9) 0.0003(9) 0.0013(10)
O2 0.0348(8) 0.0523(9) 0.0348(8) 0.0070(7) -0.0024(6) -0.0080(7)
O1 0.0370(8) 0.0468(9) 0.0370(8) 0.0084(7) -0.0043(6) -0.0071(7)
N2 0.0331(9) 0.0400(10) 0.0298(9) -0.0012(7) -0.0028(7) -0.0018(8)
N1 0.0337(9) 0.0506(11) 0.0309(9) 0.0029(8) -0.0041(7) -0.0044(8)
N3 0.0324(9) 0.0340(9) 0.0370(10) -0.0005(7) 0.0005(7) 0.0014(8)

loop_
_atom_type_symbol
_atom_type_description
_atom_type_scat_dispersion_real
_atom_type_scat_dispersion_imag
_atom_type_scat_source
C C 0.0033 0.0016 'International Tables Vol C Tables 4.2.6.8 and 6.1.1.4'
H H 0.0000 0.0000 'International Tables Vol C Tables 4.2.6.8 and 6.1.1.4'
N N 0.0061 0.0033 'International Tables Vol C Tables 4.2.6.8 and 6.1.1.4'
O O 0.0106 0.0060 'International Tables Vol C Tables 4.2.6.8 and 6.1.1.4'
Cl Cl 0.1484 0.1585 'International Tables Vol C Tables 4.2.6.8 and 6.1.1.4'
Cu Cu 0.3201 1.2651 'International Tables Vol C Tables 4.2.6.8 and 6.1.1.4'

loop_
_geom_angle_atom_site_label_1
_geom_angle_atom_site_label_2
_geom_angle_atom_site_label_3
_geom_angle
O2 Cu1 O1 173.26(6)
O2 Cu1 N2 92.48(7)
O1 Cu1 N2 82.09(7)
O2 Cu1 N3 91.86(7)
O1 Cu1 N3 94.17(7)
N2 Cu1 N3 169.49(7)
C2 C1 C6 118.22(18)
C2 C1 C7 117.89(18)
C6 C1 C7 123.88(18)
C3 C2 C1 121.2(2)
C3 C2 H2 119.4
C1 C2 H2 119.4
C12 C13 C14 121.5(2)
C12 C13 Cl1 119.26(17)
C14 C13 Cl1 119.23(18)
O2 C6 C5 116.53(18)
O2 C6 C1 125.16(18)
C5 C6 C1 118.24(19)
O1 C9 N1 125.31(18)
O1 C9 C10 117.72(18)
N1 C9 C10 116.95(18)
C15 C10 C11 118.53(19)
C15 C10 C9 121.73(19)
C11 C10 C9 119.68(19)
N2 C7 C1 119.81(18)
N2 C7 C8 120.39(18)
C1 C7 C8 119.80(18)
C2 C3 C4 121.1(2)
C2 C3 Cl2 119.72(18)
C4 C3 Cl2 119.21(17)
C15 C14 C13 118.8(2)
C15 C14 H14 120.6
C13 C14 H14 120.6
C13 C12 C11 119.2(2)
C13 C12 H12 120.4
C11 C12 H12 120.4
N3 C16 C17 122.8(2)
N3 C16 H16 118.6
C17 C16 H16 118.6
C12 C11 C10 120.7(2)
C12 C11 H11 119.7
C10 C11 H11 119.7
C14 C15 C10 121.2(2)
C14 C15 H15 119.4
C10 C15 H15 119.4
C4 C5 C6 122.1(2)
C4 C5 H5 118.9
C6 C5 H5 118.9
C16 C17 C18 119.2(2)
C16 C17 H17 120.4
C18 C17 H17 120.4
C5 C4 C3 119.1(2)
C5 C4 H4 120.4
C3 C4 H4 120.4
C7 C8 H8A 109.5
C7 C8 H8B 109.5
H8A C8 H8B 109.5
C7 C8 H8C 109.5
H8A C8 H8C 109.5
H8B C8 H8C 109.5
C18 C19 C20 119.3(2)
C18 C19 H19 120.3
C20 C19 H19 120.3
C19 C18 C17 118.5(2)
C19 C18 H18 120.7
C17 C18 H18 120.7
N3 C20 C19 122.7(2)
N3 C20 H20 118.7
C19 C20 H20 118.7
C6 O2 Cu1 126.23(13)
C9 O1 Cu1 109.62(13)
C7 N2 N1 117.24(16)
C7 N2 Cu1 129.88(14)
N1 N2 Cu1 112.82(12)
C9 N1 N2 109.36(16)
C20 N3 C16 117.44(18)
C20 N3 Cu1 121.31(14)
C16 N3 Cu1 121.24(14)

loop_
_geom_bond_atom_site_label_1
_geom_bond_atom_site_label_2
_geom_bond_site_symmetry_2
_geom_bond_distance
_geom_bond_publ_flag
Cu1 O2 . 1.8824(14) y
Cu1 O1 . 1.9209(15) y
Cu1 N2 . 1.9475(17) y
Cu1 N3 . 2.0275(17) y
Cu1 O2 3 2.6055(16) y
Cl1 C13 . 1.747(2) ?
Cl2 C3 . 1.747(2) ?
C1 C2 . 1.417(3) ?
C1 C6 . 1.417(3) ?
C1 C7 . 1.473(3) ?
C2 C3 . 1.365(3) ?
C2 H2 . 0.9300 ?
C13 C12 . 1.373(3) ?
C13 C14 . 1.379(3) ?
C6 O2 . 1.324(2) ?
C6 C5 . 1.410(3) ?
C9 O1 . 1.294(2) ?
C9 N1 . 1.315(3) ?
C9 C10 . 1.485(3) ?
C10 C15 . 1.390(3) ?
C10 C11 . 1.391(3) ?
C7 N2 . 1.305(3) ?
C7 C8 . 1.504(3) ?
C3 C4 . 1.381(3) ?
C14 C15 . 1.377(3) ?
C14 H14 . 0.9300 ?
C12 C11 . 1.382(3) ?
C12 H12 . 0.9300 ?
C16 N3 . 1.342(3) ?
C16 C17 . 1.373(3) ?
C16 H16 . 0.9300 ?
C11 H11 . 0.9300 ?
C15 H15 . 0.9300 ?
C5 C4 . 1.374(3) ?
C5 H5 . 0.9300 ?
C17 C18 . 1.379(3) ?
C17 H17 . 0.9300 ?
C4 H4 . 0.9300 ?
C8 H8A . 0.9600 ?
C8 H8B . 0.9600 ?
C8 H8C . 0.9600 ?
C19 C18 . 1.370(3) ?
C19 C20 . 1.378(3) ?
C19 H19 . 0.9300 ?
C18 H18 . 0.9300 ?
C20 N3 . 1.341(3) ?
C20 H20 . 0.9300 ?
N2 N1 . 1.398(2) ?

loop_
_geom_torsion_atom_site_label_1
_geom_torsion_atom_site_label_2
_geom_torsion_atom_site_label_3
_geom_torsion_atom_site_label_4
_geom_torsion
C6 C1 C2 C3 -0.8(3)
C7 C1 C2 C3 177.68(19)
C2 C1 C6 O2 177.84(19)
C7 C1 C6 O2 -0.6(3)
C2 C1 C6 C5 0.7(3)
C7 C1 C6 C5 -177.69(19)
O1 C9 C10 C15 177.2(2)
N1 C9 C10 C15 -1.3(3)
O1 C9 C10 C11 0.0(3)
N1 C9 C10 C11 -178.6(2)
C2 C1 C7 N2 172.96(19)
C6 C1 C7 N2 -8.6(3)
C2 C1 C7 C8 -7.8(3)
C6 C1 C7 C8 170.6(2)
C1 C2 C3 C4 0.3(3)
C1 C2 C3 Cl2 179.44(17)
C12 C13 C14 C15 -0.6(4)
Cl1 C13 C14 C15 -179.93(19)
C14 C13 C12 C11 1.1(4)
Cl1 C13 C12 C11 -179.58(18)
C13 C12 C11 C10 -0.8(3)
C15 C10 C11 C12 0.0(3)
C9 C10 C11 C12 177.4(2)
C13 C14 C15 C10 -0.2(4)
C11 C10 C15 C14 0.5(3)
C9 C10 C15 C14 -176.8(2)
O2 C6 C5 C4 -177.5(2)
C1 C6 C5 C4 -0.1(3)
N3 C16 C17 C18 -0.6(4)
C6 C5 C4 C3 -0.5(4)
C2 C3 C4 C5 0.4(4)
Cl2 C3 C4 C5 -178.78(19)
C20 C19 C18 C17 -0.2(4)
C16 C17 C18 C19 0.8(4)
C18 C19 C20 N3 -0.6(3)
C5 C6 O2 Cu1 -166.71(15)
C1 C6 O2 Cu1 16.1(3)
N2 Cu1 O2 C6 -17.20(17)
N3 Cu1 O2 C6 153.23(17)
N1 C9 O1 Cu1 7.5(3)
C10 C9 O1 Cu1 -170.89(14)
N2 Cu1 O1 C9 -7.65(14)
N3 Cu1 O1 C9 -177.77(14)
C1 C7 N2 N1 178.98(17)
C8 C7 N2 N1 -0.2(3)
C1 C7 N2 Cu1 1.9(3)
C8 C7 N2 Cu1 -177.31(16)
O2 Cu1 N2 C7 8.57(19)
O1 Cu1 N2 C7 -175.44(19)
N3 Cu1 N2 C7 -105.7(4)
O2 Cu1 N2 N1 -168.59(13)
O1 Cu1 N2 N1 7.40(13)
N3 Cu1 N2 N1 77.1(4)
O1 C9 N1 N2 -1.4(3)
C10 C9 N1 N2 176.98(16)
C7 N2 N1 C9 176.99(18)
Cu1 N2 N1 C9 -5.5(2)
C19 C20 N3 C16 0.8(3)
C19 C20 N3 Cu1 -178.99(17)
C17 C16 N3 C20 -0.2(3)
C17 C16 N3 Cu1 179.63(18)
O2 Cu1 N3 C20 -10.18(16)
O1 Cu1 N3 C20 172.84(16)
N2 Cu1 N3 C20 104.2(4)
O2 Cu1 N3 C16 170.03(17)
O1 Cu1 N3 C16 -6.95(17)
N2 Cu1 N3 C16 -75.6(4)
